data_4110765
loop_
_publ_author_name
'Guillermo M\'inguez Espallargas'
'Lee Brammer'
'Jacco van de Streek'
'Kenneth Shankland'
'Alastair J. Florence'
'Harry Adams'

_publ_contact_author_address
; 
     Dept. of Chemistry
     University of Sheffield
     Sheffield, S3 7HF 
     UK

;
_publ_contact_author_email lee.brammer@sheffield.ac.uk
_publ_contact_author_fax '+44 114 222 9346'
_publ_contact_author_name 'Lee Brammer'
_publ_contact_author_phone '+44 141 222 9536'
_publ_section_title
;
 Reversible Extrusion and Uptake of HCl Molecules by Crystalline Solids
 Involving Coordination Bond Cleavage and Formation
;
_journal_name_full 'Journal of the American Chemical Society'
_journal_page_first 9584
_journal_page_last 9585
_journal_paper_doi 10.1021/ja0625733
_journal_volume 128
_journal_year 2006
_chemical_formula_moiety 'C10 H8 Br2 Cl2 Cu N2'
_chemical_formula_sum 'C10 H8 Br2 Cl2 Cu N2'
_chemical_formula_weight 450.43
_chemical_name_common 'Bis(3-bromopyridine)copper(II) chloride'
_space_group_IT_number 14
_symmetry_cell_setting monoclinic
_symmetry_Int_Tables_number 14
_symmetry_space_group_name_Hall '-P 2ybc'
_symmetry_space_group_name_H-M 'P 1 21/c 1'
_cell_angle_alpha 90
_cell_angle_beta 91.4741(21)
_cell_angle_gamma 90
_cell_formula_units_Z 2
_cell_length_a 3.88094(28)
_cell_length_b 13.83710(92)
_cell_length_c 12.16111(84)
_cell_measurement_temperature 298
_cell_volume 652.85(8)
_computing_data_collection 'DIFFRAC plus XRD Commander (Kienle & Jacob, 2003)'
_computing_data_reduction 'DASH (David et al., 2001)'
_computing_publication_material 'enCifer (Cambridge Crystallographic Data Centre, 2004)'
_computing_structure_refinement 'Topas (Coelho, 2003)'
_computing_structure_solution 'DASH (David et al., 2001)'
_diffrn_ambient_temperature 298
_diffrn_detector '1D linear PSD'
_diffrn_detector_type 'Bruker Vantec, microgap linear PSD'
_diffrn_measurement_device_type 'Bruker AXS D8 Advance'
_diffrn_radiation_monochromator 'primary focussing, Ge 111'
_diffrn_radiation_probe x-ray
_diffrn_radiation_type 'Cu K\a~1~'
_diffrn_radiation_wavelength 1.54056
_diffrn_reflns_limit_h_max 2
_diffrn_reflns_limit_h_min 0
_diffrn_reflns_limit_k_max 8
_diffrn_reflns_limit_k_min -8
_diffrn_reflns_limit_l_max 7
_diffrn_reflns_limit_l_min -7
_diffrn_reflns_number 192
_diffrn_source 'sealed X-ray tube'
_diffrn_source_target Cu
_diffrn_source_type 'Bruker-AXS D8'
_exptl_absorpt_coefficient_mu 13.112
_exptl_absorpt_correction_type none
_exptl_crystal_density_diffrn 2.291
_exptl_crystal_F_000 430.0
_pd_char_colour blue
_pd_char_particle_morphology 'visual estimate, prisms'
_pd_instr_location 'Solid-State Research Group, University of Strathclyde, Glasgow, U.K.'
_pd_meas_2theta_range_inc 0.0172
_pd_meas_2theta_range_max 60
_pd_meas_2theta_range_min 4.0
_pd_meas_number_of_points 3256
_pd_meas_scan_method step
_pd_prep_temperature 298
_pd_proc_ls_background_function
;
Chebyshev polynomial
;
_pd_proc_ls_pref_orient_corr
; 
A spherical harmonics-based preferred orientation correction 
was not applied with Topas during the Rietveld refinement.
;
_pd_proc_ls_profile_function
;   
Fundamental parameters with axial divergence correction
;
_pd_proc_ls_prof_R_factor 0.05972
_pd_proc_ls_prof_wR_expected 0.03642
_pd_proc_ls_prof_wR_factor 0.07926
_pd_spec_mounting '0.7 mm borosilicate capillary'
_pd_spec_mount_mode transmission
_pd_spec_shape cylinder
_pd_spec_size_axial 12
_pd_spec_size_equat 0.7
_refine_ls_extinction_method none
_refine_ls_goodness_of_fit_all 2.176
_refine_ls_hydrogen_treatment refxyz
_refine_ls_matrix_type sparse
_refine_ls_number_constraints 3
_refine_ls_number_parameters 40
_refine_ls_number_restraints 21
_refine_ls_weighting_details 1/\s(Y~obs~)^2^
_refine_ls_weighting_scheme sigma
_cod_data_source_file ja0625733si20060413_052859.cif
_cod_data_source_block 2b
_cod_original_cell_volume 652.846(78)
_cod_original_sg_symbol_H-M 'P 21/c'
_cod_database_code 4110765

loop_
_symmetry_equiv_pos_as_xyz
x,y,z
-x,1/2+y,1/2-z
-x,-y,-z
x,1/2-y,1/2+z

loop_
_atom_site_label
_atom_site_type_symbol
_atom_site_symmetry_multiplicity
_atom_site_fract_x
_atom_site_fract_y
_atom_site_fract_z
_atom_site_occupancy
_atom_site_U_iso_or_equiv
CU1 Cu 0 0 0 0 1 0.0190
CL1 Cl 0 -0.3599(13) 0.03465(33) 0.14246(38) 1 0.0190
N11 N 0 -0.0006(30) 0.14057(58) -0.04628(85) 1 0.0190
C12 C 0 0.1272(33) 0.20527(64) 0.02525(62) 1 0.0190
H12 H 0 0.185(10) 0.1879(22) 0.0964(28) 1 0.0380
C13 C 0 0.1298(35) 0.30156(61) -0.00418(75) 1 0.0190
BR13 Br 0 0.30663(67) 0.39496(14) 0.10064(19) 1 0.0190
C14 C 0 0.0325(30) 0.33275(52) -0.10397(67) 1 0.0190
H14 H 0 0.0416(98) 0.4029(23) -0.1205(26) 1 0.0380
C15 C 0 -0.1066(34) 0.26804(60) -0.17943(62) 1 0.0190
H15 H 0 -0.177(11) 0.2904(25) -0.2526(31) 1 0.0380
C16 C 0 -0.1240(31) 0.16747(66) -0.14800(62) 1 0.0190
H16 H 0 -0.214(10) 0.1168(26) -0.2038(26) 1 0.0380

loop_
_atom_type_symbol
_atom_type_description
_atom_type_scat_source
C C 'International Tables Vol C Table 6.1.1.4'
H H 'International Tables Vol C Table 6.1.1.4'
Cl Cl 'International Tables Vol C Table 6.1.1.4'
Cu Cu 'International Tables Vol C Table 6.1.1.4'
N N 'International Tables Vol C Table 6.1.1.4'

loop_
_geom_angle_atom_site_label_1
_geom_angle_atom_site_label_2
_geom_angle_atom_site_label_3
_geom_angle
_geom_angle_site_symmetry_1
_geom_angle_site_symmetry_3
Cl1 Cu1 N11 90.7(3) . .
Cl1 Cu1 Cl1 92.34(15) . 1_655
Cl1 Cu1 Cl1 87.67(15) . 3_455
Cl1 Cu1 Cl1 180.00 . 3_555
Cl1 Cu1 N11 89.3(3) . 3_555
N11 Cu1 Cl1 90.1(3) . 1_655
N11 Cu1 Cl1 89.9(3) . 3_455
N11 Cu1 Cl1 89.3(3) . 3_555
N11 Cu1 N11 180.00 . 3_555
Cl1 Cu1 Cl1 180.00(17) 1_655 3_455
Cl1 Cu1 Cl1 87.67(15) 1_655 3_555
Cl1 Cu1 N11 89.9(3) 1_655 3_555
Cl1 Cu1 Cl1 92.34(15) 3_455 3_555
Cl1 Cu1 N11 90.1(3) 3_455 3_555
Cl1 Cu1 N11 90.7(3) 3_555 3_555
Cu1 Cl1 Cu1 92.34(15) . 1_455
Cu1 N11 C12 117.7(7) . .
Cu1 N11 C16 120.8(7) . .
C12 N11 C16 121.5(8) . .
N11 C12 C13 118.9(8) . .
Br13 C13 C12 118.7(7) . .
Br13 C13 C14 118.2(6) . .
C12 C13 C14 123.0(9) . .
C13 C14 C15 119.4(7) . .
C14 C15 C16 118.0(7) . .
N11 C16 C15 119.0(8) . .
N11 C12 H12 121(2) . .
C13 C12 H12 120(2) . .
C13 C14 H14 120(2) . .
C15 C14 H14 121(2) . .
C14 C15 H15 120.0(19) . .
C16 C15 H15 121.9(19) . .
N11 C16 H16 121(2) . .
C15 C16 H16 120(2) . .

loop_
_geom_bond_atom_site_label_1
_geom_bond_atom_site_label_2
_geom_bond_distance
_geom_bond_site_symmetry_2
Br13 C13 1.929(10) .
Cu1 Cl1 2.304(5) .
Cu1 N11 2.025(9) .
Cu1 Cl1 3.030(5) 1_655
N11 C12 1.336(13) .
N11 C16 1.366(14) .
C12 C13 1.380(12) .
C13 C14 1.333(13) .
C14 C15 1.384(12) .
C15 C16 1.444(13) .
C12 H12 0.92(4) .
C14 H14 0.99(3) .
C15 H15 0.98(4) .
C16 H16 1.03(4) .

loop_
_geom_torsion_atom_site_label_1
_geom_torsion_atom_site_label_2
_geom_torsion_atom_site_label_3
_geom_torsion_atom_site_label_4
_geom_torsion
_geom_torsion_site_symmetry_1
_geom_torsion_site_symmetry_4
N11 Cu1 Cl1 Cu1 89.8(3) . 1_455
Cl1 Cu1 N11 C12 62.2(9) . .
Cl1 Cu1 N11 C16 -118.8(9) . .
Cl1 Cu1 N11 C12 -30.2(9) 1_655 .
Cl1 Cu1 N11 C16 148.9(9) 1_655 .
Cl1 Cu1 N11 C12 149.9(9) 3_455 .
Cl1 Cu1 N11 C16 -31.1(9) 3_455 .
Cl1 Cu1 N11 C12 -117.8(9) 3_555 .
Cl1 Cu1 N11 C16 61.2(9) 3_555 .
Cu1 N11 C12 C13 179.9(10) . .
C16 N11 C12 C13 0.9(18) . .
Cu1 N11 C16 C15 -177.5(8) . .
C12 N11 C16 C15 1.5(17) . .
N11 C12 C13 Br13 178.8(9) . .
N11 C12 C13 C14 -5(2) . .
Br13 C13 C14 C15 -177.5(9) . .
C12 C13 C14 C15 6(2) . .
C13 C14 C15 C16 -3.4(17) . .
C14 C15 C16 N11 -0.3(16) . .
Cu1 N11 C12 H12 -8(3) . .
C16 N11 C12 H12 173(3) . .
Cu1 N11 C16 H16 -1(3) . .
C12 N11 C16 H16 178(3) . .
H12 C12 C13 Br13 7(3) . .
H12 C12 C13 C14 -177(3) . .
Br13 C13 C14 H14 -3(3) . .
C12 C13 C14 H14 -180(3) . .
C13 C14 C15 H15 -179(3) . .
H14 C14 C15 C16 -178(3) . .
H14 C14 C15 H15 6(4) . .
C14 C15 C16 H16 -177(3) . .
H15 C15 C16 N11 176(3) . .
H15 C15 C16 H16 -1(4) . .
